data_7157762
loop_
_publ_author_name
'Wang, Ru-Bing'
'Ren, Xiao-Dong'
'He, Jie'
'Zhu, Shan-Shan'
'Xie, Hui-Ru'
'Su, Guo-Zhu'
'Ma, Shuang-Gang'
'Yu, Shi-Shan'

_publ_section_title
;
 Burchellin and its stereoisomers: total synthesis, structural elucidation
 and antiviral activity
;
_journal_issue 44
_journal_name_full 'Organic &amp; Biomolecular Chemistry'
_journal_page_first 9081
_journal_page_last 9087
_journal_paper_doi 10.1039/D0OB01889A
_journal_volume 18
_journal_year 2020
_chemical_formula_moiety 'C26 H21 Br O5'
_chemical_formula_sum 'C26 H21 Br O5'
_chemical_formula_weight 493.34
_space_group_crystal_system monoclinic
_space_group_IT_number 14
_space_group_name_Hall '-P 2yn'
_space_group_name_H-M_alt 'P 1 21/n 1'
_atom_sites_solution_hydrogens geom
_atom_sites_solution_primary direct
_atom_sites_solution_secondary difmap
_audit_block_doi 10.5517/ccdc.csd.cc23lzk8
_audit_creation_date 2019-09-17
_audit_creation_method
;
  Olex2 1.1
  (compiled 2011.02.15 svn.r1672, GUI svn.r3494)
;
_audit_update_record
;
2019-09-19 deposited with the CCDC.	2020-10-20 downloaded from the CCDC.
;
_cell_angle_alpha 90.00
_cell_angle_beta 101.857(2)
_cell_angle_gamma 90.00
_cell_formula_units_Z 4
_cell_length_a 11.6835(5)
_cell_length_b 10.2297(4)
_cell_length_c 18.6723(4)
_cell_measurement_reflns_used 3564
_cell_measurement_temperature 109.4(2)
_cell_measurement_theta_max 70.9480
_cell_measurement_theta_min 4.3090
_cell_volume 2184.07(14)
_computing_cell_refinement
;
CrysAlisPro, Agilent Technologies,
Version 1.171.37.35 (release 13-08-2014 CrysAlis171 .NET)
(compiled Aug 13 2014,18:06:01)
;
_computing_data_collection
;
CrysAlisPro, Agilent Technologies,
Version 1.171.37.35 (release 13-08-2014 CrysAlis171 .NET)
(compiled Aug 13 2014,18:06:01)
;
_computing_data_reduction
;
CrysAlisPro, Agilent Technologies,
Version 1.171.37.35 (release 13-08-2014 CrysAlis171 .NET)
(compiled Aug 13 2014,18:06:01)
;
_computing_molecular_graphics
;
O. V. Dolomanov, L. J. Bourhis, R. J. Gildea, J. A. K. Howard and H. Puschmann,
OLEX2: a complete structure solution, refinement and analysis program.
J. Appl. Cryst. (2009). 42, 339-341.
;
_computing_publication_material
;
O. V. Dolomanov, L. J. Bourhis, R. J. Gildea, J. A. K. Howard and H. Puschmann,
OLEX2: a complete structure solution, refinement and analysis program.
J. Appl. Cryst. (2009). 42, 339-341.
;
_computing_structure_refinement 'SHELXL-97 (Sheldrick, 1997)'
_computing_structure_solution 'A short history of SHELX (Sheldrick, 2007)/Bruker'
_diffrn_ambient_environment N~2~
_diffrn_ambient_temperature 109.4(2)
_diffrn_detector 'CCD plate'
_diffrn_detector_area_resol_mean 16.0971
_diffrn_detector_type Eos
_diffrn_measured_fraction_theta_full 0.9976
_diffrn_measured_fraction_theta_max 0.9794
_diffrn_measurement_details
;
#__ type_ start__ end____ width___ exp.time_
  1 omega    8.00   53.00   1.0000    1.0000
omega____ theta____ kappa____ phi______ frames
    -       36.7919  -77.0000    0.0000 45

#__ type_ start__ end____ width___ exp.time_
  2 omega   13.00   61.00   1.0000    1.0000
omega____ theta____ kappa____ phi______ frames
    -       36.7919  -99.0000   90.0000 48

#__ type_ start__ end____ width___ exp.time_
  3 omega   54.00  109.00   1.0000    1.0000
omega____ theta____ kappa____ phi______ frames
    -       36.7919 -178.0000   60.0000 55

#__ type_ start__ end____ width___ exp.time_
  4 omega   45.00  127.00   1.0000    1.3000
omega____ theta____ kappa____ phi______ frames
    -      108.0000  -77.0000  -60.0000 82

#__ type_ start__ end____ width___ exp.time_
  5 omega   79.00  106.00   1.0000    1.3000
omega____ theta____ kappa____ phi______ frames
    -      108.0000  -94.0000 -120.0000 27

#__ type_ start__ end____ width___ exp.time_
  6 omega   47.00   76.00   1.0000    1.3000
omega____ theta____ kappa____ phi______ frames
    -      108.0000  -30.0000  -30.0000 29

#__ type_ start__ end____ width___ exp.time_
  7 omega   39.00   82.00   1.0000    1.3000
omega____ theta____ kappa____ phi______ frames
    -      108.0000  -30.0000  -90.0000 43

#__ type_ start__ end____ width___ exp.time_
  8 omega   40.00   69.00   1.0000    1.3000
omega____ theta____ kappa____ phi______ frames
    -      108.0000  -30.0000 -120.0000 29

#__ type_ start__ end____ width___ exp.time_
  9 omega   94.00  151.00   1.0000    1.3000
omega____ theta____ kappa____ phi______ frames
    -      108.0000   61.0000    0.0000 57

#__ type_ start__ end____ width___ exp.time_
 10 omega  128.00  154.00   1.0000    1.3000
omega____ theta____ kappa____ phi______ frames
    -      108.0000   77.0000   60.0000 26

#__ type_ start__ end____ width___ exp.time_
 11 omega  100.00  178.00   1.0000    1.3000
omega____ theta____ kappa____ phi______ frames
    -      108.0000  111.0000    0.0000 78

#__ type_ start__ end____ width___ exp.time_
 12 omega   79.00  106.00   1.0000    1.0000
omega____ theta____ kappa____ phi______ frames
    -       36.7919  178.0000    0.0000 27

#__ type_ start__ end____ width___ exp.time_
 13 omega   20.00  103.00   1.0000    1.0000
omega____ theta____ kappa____ phi______ frames
    -       36.7919   57.0000 -180.0000 83

#__ type_ start__ end____ width___ exp.time_
 14 omega   -4.00   42.00   1.0000    1.0000
omega____ theta____ kappa____ phi______ frames
    -       36.7919  -57.0000 -150.0000 46

#__ type_ start__ end____ width___ exp.time_
 15 omega   41.00   98.00   1.0000    1.3000
omega____ theta____ kappa____ phi______ frames
    -      108.0000  -45.0000   60.0000 57

#__ type_ start__ end____ width___ exp.time_
 16 omega   38.00   91.00   1.0000    1.3000
omega____ theta____ kappa____ phi______ frames
    -      108.0000  -34.0000  110.0000 53

#__ type_ start__ end____ width___ exp.time_
 17 omega   22.00   68.00   1.0000    1.0000
omega____ theta____ kappa____ phi______ frames
    -       36.7919   37.0000  120.0000 46
;
_diffrn_measurement_device 'four-circle diffractometer'
_diffrn_measurement_device_type 'Xcalibur, Eos, Gemini'
_diffrn_measurement_method '\w scans'
_diffrn_orient_matrix_UB_11 -0.0491274000
_diffrn_orient_matrix_UB_12 0.1160568000
_diffrn_orient_matrix_UB_13 0.0367787000
_diffrn_orient_matrix_UB_21 -0.1078794000
_diffrn_orient_matrix_UB_22 -0.0819950000
_diffrn_orient_matrix_UB_23 0.0065737000
_diffrn_orient_matrix_UB_31 0.0641702000
_diffrn_orient_matrix_UB_32 -0.0496081000
_diffrn_orient_matrix_UB_33 0.0756182000
_diffrn_radiation_monochromator graphite
_diffrn_radiation_probe x-ray
_diffrn_radiation_type 'Cu K\a'
_diffrn_radiation_wavelength 1.54184
_diffrn_reflns_av_R_equivalents 0.0274
_diffrn_reflns_av_unetI/netI 0.0372
_diffrn_reflns_limit_h_max 14
_diffrn_reflns_limit_h_min -12
_diffrn_reflns_limit_k_max 11
_diffrn_reflns_limit_k_min -12
_diffrn_reflns_limit_l_max 22
_diffrn_reflns_limit_l_min -20
_diffrn_reflns_number 8013
_diffrn_reflns_theta_full 70.95
_diffrn_reflns_theta_max 70.95
_diffrn_reflns_theta_min 4.12
_diffrn_source 'Enhance (Cu) X-ray Source'
_exptl_absorpt_coefficient_mu 2.870
_exptl_absorpt_correction_T_max 1.00000
_exptl_absorpt_correction_T_min 0.77077
_exptl_absorpt_correction_type multi-scan
_exptl_absorpt_process_details
;
CrysAlisPro, Agilent Technologies,
Version 1.171.37.35 (release 13-08-2014 CrysAlis171 .NET)
(compiled Aug 13 2014,18:06:01)
Empirical absorption correction using spherical harmonics,
 implemented in SCALE3 ABSPACK scaling algorithm.
;
_exptl_crystal_colour colorless
_exptl_crystal_density_diffrn 1.500
_exptl_crystal_density_method 'not measured'
_exptl_crystal_description bulk
_exptl_crystal_F_000 1008
_exptl_crystal_size_max 0.25
_exptl_crystal_size_mid 0.24
_exptl_crystal_size_min 0.13
_refine_diff_density_max 0.879
_refine_diff_density_min -0.429
_refine_diff_density_rms 0.073
_refine_ls_extinction_method none
_refine_ls_goodness_of_fit_ref 1.055
_refine_ls_hydrogen_treatment mixed
_refine_ls_matrix_type full
_refine_ls_number_parameters 290
_refine_ls_number_reflns 4123
_refine_ls_number_restraints 0
_refine_ls_restrained_S_all 1.055
_refine_ls_R_factor_all 0.0450
_refine_ls_R_factor_gt 0.0396
_refine_ls_shift/su_max 0.000
_refine_ls_shift/su_mean 0.000
_refine_ls_structure_factor_coef Fsqd
_refine_ls_weighting_details 'calc w=1/[\s^2^(Fo^2^)+(0.0589P)^2^+0.9723P] where P=(Fo^2^+2Fc^2^)/3'
_refine_ls_weighting_scheme calc
_refine_ls_wR_factor_gt 0.1037
_refine_ls_wR_factor_ref 0.1079
_reflns_number_gt 3606
_reflns_number_total 4123
_reflns_threshold_expression >2sigma(I)
_cod_data_source_file d0ob01889a2.cif
_cod_data_source_block exp_6164
_cod_original_cell_volume 2184.09(13)
_cod_database_code 7157762
_reflns_odcompleteness_completeness 99.76
_reflns_odcompleteness_iscentric 1
_reflns_odcompleteness_theta 66.97

loop_
_space_group_symop_id
_space_group_symop_operation_xyz
1 'x, y, z'
2 '-x+1/2, y+1/2, -z+1/2'
3 '-x, -y, -z'
4 'x-1/2, -y-1/2, z-1/2'

loop_
_atom_site_label
_atom_site_type_symbol
_atom_site_fract_x
_atom_site_fract_y
_atom_site_fract_z
_atom_site_U_iso_or_equiv
_atom_site_adp_type
_atom_site_occupancy
_atom_site_symmetry_multiplicity
_atom_site_calc_flag
_atom_site_refinement_flags
_atom_site_disorder_assembly
_atom_site_disorder_group
Br1 Br 0.83795(3) 0.06863(3) 0.143398(14) 0.03435(12) Uani 1 1 d . . .
O3 O 0.33107(14) 0.09374(16) -0.44469(8) 0.0195(4) Uani 1 1 d . . .
O5 O 0.69348(17) 0.0440(2) -0.23136(10) 0.0309(4) Uani 1 1 d . . .
C21 C 0.6837(2) 0.0231(2) -0.10556(13) 0.0180(5) Uani 1 1 d . . .
C24 C 0.7759(2) 0.0476(3) 0.04190(13) 0.0239(5) Uani 1 1 d . . .
O1 O -0.07896(14) 0.21674(19) -0.70737(9) 0.0240(4) Uani 1 1 d . . .
O4 O 0.52905(14) -0.03552(18) -0.20238(9) 0.0202(4) Uani 1 1 d . . .
C1 C 0.2148(2) 0.0808(2) -0.56807(12) 0.0158(5) Uani 1 1 d . . .
C20 C 0.6394(2) 0.0132(2) -0.18606(13) 0.0193(5) Uani 1 1 d . . .
O2 O -0.09136(15) 0.1873(2) -0.58637(9) 0.0322(5) Uani 1 1 d . . .
C14 C 0.4834(2) -0.0632(2) -0.27691(12) 0.0174(5) Uani 1 1 d . . .
C7 C 0.3197(2) 0.0277(2) -0.51557(12) 0.0170(5) Uani 1 1 d . . .
H7 H 0.3897 0.0465 -0.5351 0.020 Uiso 1 1 calc R . .
C18 C 0.4928(2) -0.3347(3) -0.18724(13) 0.0252(5) Uani 1 1 d . . .
H18 H 0.5360 -0.3875 -0.1510 0.030 Uiso 1 1 calc R . .
C3 C 0.0188(2) 0.1517(2) -0.59551(12) 0.0194(5) Uani 1 1 d . . .
C8 C 0.3179(2) -0.1207(2) -0.49841(12) 0.0190(5) Uani 1 1 d . . .
H8 H 0.2371 -0.1471 -0.4987 0.023 Uiso 1 1 calc R . .
C16 C 0.43942(19) -0.2191(2) -0.37351(13) 0.0182(5) Uani 1 1 d . . .
H16 H 0.4415 -0.3040 -0.3911 0.022 Uiso 1 1 calc R . .
C10 C -0.1593(2) 0.2032(3) -0.65913(13) 0.0276(6) Uani 1 1 d . . .
H10A H -0.2092 0.1277 -0.6729 0.033 Uiso 1 1 calc R . .
H10B H -0.2083 0.2803 -0.6617 0.033 Uiso 1 1 calc R . .
C25 C 0.6712(2) -0.0198(3) 0.01917(14) 0.0286(6) Uani 1 1 d . . .
H25 H 0.6325 -0.0560 0.0533 0.034 Uiso 1 1 calc R . .
C12 C 0.38482(19) 0.0054(2) -0.39303(12) 0.0171(5) Uani 1 1 d . . .
C4 C 0.02623(19) 0.1698(2) -0.66847(12) 0.0163(5) Uani 1 1 d . . .
C15 C 0.48999(19) -0.1915(2) -0.30018(12) 0.0179(5) Uani 1 1 d . . .
C13 C 0.4316(2) 0.0385(2) -0.32124(12) 0.0186(5) Uani 1 1 d . . .
H13 H 0.4285 0.1232 -0.3038 0.022 Uiso 1 1 calc R . .
C2 C 0.1106(2) 0.1066(3) -0.54404(12) 0.0197(5) Uani 1 1 d . . .
H2 H 0.1045 0.0936 -0.4957 0.024 Uiso 1 1 calc R . .
C17 C 0.5518(2) -0.2948(3) -0.24836(13) 0.0235(5) Uani 1 1 d . . .
H17A H 0.5611 -0.3721 -0.2767 0.028 Uiso 1 1 calc R . .
H17B H 0.6294 -0.2630 -0.2269 0.028 Uiso 1 1 calc R . .
C11 C 0.38644(19) -0.1210(2) -0.42002(12) 0.0174(5) Uani 1 1 d . . .
C26 C 0.6256(2) -0.0320(3) -0.05521(14) 0.0264(6) Uani 1 1 d . . .
H26 H 0.5559 -0.0771 -0.0713 0.032 Uiso 1 1 calc R . .
C5 C 0.1264(2) 0.1448(2) -0.69276(12) 0.0196(5) Uani 1 1 d . . .
H5 H 0.1310 0.1571 -0.7415 0.024 Uiso 1 1 calc R . .
C6 C 0.2222(2) 0.0997(2) -0.64065(13) 0.0186(5) Uani 1 1 d . . .
H6 H 0.2923 0.0821 -0.6550 0.022 Uiso 1 1 calc R . .
C22 C 0.7896(2) 0.0886(3) -0.08157(14) 0.0235(5) Uani 1 1 d . . .
H22 H 0.8292 0.1239 -0.1155 0.028 Uiso 1 1 calc R . .
C19 C 0.3878(2) -0.3034(3) -0.17946(15) 0.0334(6) Uani 1 1 d . . .
H19A H 0.3407 -0.2508 -0.2141 0.040 Uiso 1 1 calc R . .
H19B H 0.3600 -0.3338 -0.1393 0.040 Uiso 1 1 calc R . .
C23 C 0.8357(2) 0.1008(3) -0.00760(14) 0.0270(6) Uani 1 1 d . . .
H23 H 0.9061 0.1444 0.0086 0.032 Uiso 1 1 calc R . .
C9 C 0.3652(2) -0.2049(3) -0.55315(13) 0.0243(5) Uani 1 1 d . . .
H9A H 0.3188 -0.1913 -0.6013 0.036 Uiso 1 1 calc R . .
H9B H 0.3619 -0.2953 -0.5400 0.036 Uiso 1 1 calc R . .
H9C H 0.4449 -0.1810 -0.5526 0.036 Uiso 1 1 calc R . .

loop_
_atom_site_aniso_label
_atom_site_aniso_U_11
_atom_site_aniso_U_22
_atom_site_aniso_U_33
_atom_site_aniso_U_23
_atom_site_aniso_U_13
_atom_site_aniso_U_12
Br1 0.0447(2) 0.03587(19) 0.01659(17) -0.00687(11) -0.00756(12) 0.00954(12)
O3 0.0240(9) 0.0198(9) 0.0117(8) -0.0002(6) -0.0035(6) 0.0026(7)
O5 0.0291(10) 0.0463(12) 0.0196(9) -0.0113(8) 0.0106(8) -0.0140(9)
C21 0.0187(11) 0.0181(11) 0.0159(11) -0.0020(9) 0.0006(9) 0.0022(9)
C24 0.0306(13) 0.0228(13) 0.0147(11) -0.0049(9) -0.0040(10) 0.0066(10)
O1 0.0208(8) 0.0347(10) 0.0150(8) 0.0064(7) 0.0003(6) 0.0051(7)
O4 0.0180(8) 0.0294(9) 0.0117(8) 0.0011(7) -0.0006(6) -0.0022(7)
C1 0.0184(11) 0.0164(11) 0.0113(10) -0.0007(8) 0.0004(9) -0.0012(8)
C20 0.0207(11) 0.0182(12) 0.0195(12) -0.0037(9) 0.0054(9) 0.0008(9)
O2 0.0208(9) 0.0603(14) 0.0160(8) 0.0028(9) 0.0048(7) 0.0129(9)
C14 0.0145(11) 0.0242(12) 0.0129(11) 0.0020(9) 0.0014(9) -0.0020(9)
C7 0.0168(11) 0.0208(12) 0.0123(11) -0.0010(9) 0.0009(8) 0.0022(9)
C18 0.0349(14) 0.0214(13) 0.0173(11) 0.0053(10) 0.0004(10) 0.0016(10)
C3 0.0197(11) 0.0251(12) 0.0143(11) -0.0012(9) 0.0052(9) 0.0016(9)
C8 0.0199(11) 0.0205(12) 0.0156(11) 0.0006(9) 0.0012(9) 0.0010(9)
C16 0.0175(11) 0.0187(11) 0.0192(11) -0.0009(9) 0.0059(9) 0.0006(9)
C10 0.0185(12) 0.0438(16) 0.0197(12) 0.0023(11) 0.0017(10) 0.0077(11)
C25 0.0277(13) 0.0388(16) 0.0184(12) 0.0017(11) 0.0030(10) -0.0010(12)
C12 0.0150(10) 0.0197(12) 0.0160(11) 0.0022(9) 0.0016(8) 0.0002(9)
C4 0.0183(11) 0.0173(11) 0.0112(10) 0.0006(8) -0.0019(8) -0.0019(9)
C15 0.0131(10) 0.0240(12) 0.0170(11) 0.0035(9) 0.0040(8) 0.0021(9)
C13 0.0206(11) 0.0185(12) 0.0157(11) -0.0005(9) 0.0013(9) -0.0005(9)
C2 0.0218(12) 0.0282(13) 0.0091(10) 0.0002(9) 0.0030(9) 0.0023(10)
C17 0.0221(12) 0.0255(13) 0.0220(12) 0.0031(10) 0.0026(10) 0.0052(10)
C11 0.0137(10) 0.0235(12) 0.0147(11) -0.0009(9) 0.0019(8) -0.0006(9)
C26 0.0221(12) 0.0362(15) 0.0197(12) 0.0017(11) 0.0014(10) -0.0038(11)
C5 0.0250(12) 0.0252(13) 0.0089(10) 0.0011(9) 0.0041(9) -0.0052(10)
C6 0.0163(11) 0.0249(12) 0.0159(11) -0.0028(9) 0.0063(9) -0.0020(9)
C22 0.0243(13) 0.0247(13) 0.0215(12) -0.0047(10) 0.0047(10) -0.0025(10)
C19 0.0330(15) 0.0457(18) 0.0215(13) 0.0108(12) 0.0056(11) -0.0002(13)
C23 0.0276(13) 0.0245(13) 0.0259(13) -0.0071(11) -0.0016(11) -0.0028(10)
C9 0.0264(13) 0.0239(13) 0.0216(12) -0.0057(10) 0.0026(10) 0.0018(10)

loop_
_atom_type_symbol
_atom_type_description
_atom_type_scat_dispersion_real
_atom_type_scat_dispersion_imag
_atom_type_scat_source
C C 0.0181 0.0091 'International Tables Vol C Tables 4.2.6.8 and 6.1.1.4'
H H 0.0000 0.0000 'International Tables Vol C Tables 4.2.6.8 and 6.1.1.4'
Br Br -0.6763 1.2805 'International Tables Vol C Tables 4.2.6.8 and 6.1.1.4'
O O 0.0492 0.0322 'International Tables Vol C Tables 4.2.6.8 and 6.1.1.4'

loop_
_geom_angle_atom_site_label_1
_geom_angle_atom_site_label_2
_geom_angle_atom_site_label_3
_geom_angle
_geom_angle_site_symmetry_1
_geom_angle_site_symmetry_3
_geom_angle_publ_flag
C12 O3 C7 105.86(17) . . ?
C26 C21 C20 122.6(2) . . ?
C26 C21 C22 120.1(2) . . ?
C22 C21 C20 117.2(2) . . ?
C25 C24 Br1 119.5(2) . . ?
C23 C24 Br1 118.8(2) . . ?
C23 C24 C25 121.7(2) . . ?
C4 O1 C10 105.24(17) . . ?
C20 O4 C14 116.33(17) . . ?
C2 C1 C7 120.2(2) . . ?
C6 C1 C7 118.7(2) . . ?
C6 C1 C2 121.1(2) . . ?
O5 C20 C21 124.8(2) . . ?
O5 C20 O4 123.6(2) . . ?
O4 C20 C21 111.63(19) . . ?
C3 O2 C10 105.12(18) . . ?
C15 C14 O4 117.6(2) . . ?
C13 C14 O4 117.9(2) . . ?
C13 C14 C15 124.5(2) . . ?
O3 C7 C1 109.38(18) . . ?
O3 C7 H7 108.5 . . ?
O3 C7 C8 105.47(17) . . ?
C1 C7 H7 108.5 . . ?
C1 C7 C8 116.33(19) . . ?
C8 C7 H7 108.5 . . ?
C17 C18 H18 116.4 . . ?
C19 C18 H18 116.4 . . ?
C19 C18 C17 127.3(2) . . ?
O2 C3 C4 109.4(2) . . ?
C2 C3 O2 128.3(2) . . ?
C2 C3 C4 122.4(2) . . ?
C7 C8 H8 108.8 . . ?
C11 C8 C7 100.00(19) . . ?
C11 C8 H8 108.8 . . ?
C11 C8 C9 117.0(2) . . ?
C9 C8 C7 113.0(2) . . ?
C9 C8 H8 108.8 . . ?
C15 C16 H16 119.7 . . ?
C11 C16 H16 119.7 . . ?
C11 C16 C15 120.6(2) . . ?
O1 C10 O2 107.44(18) . . ?
O1 C10 H10A 110.2 . . ?
O1 C10 H10B 110.2 . . ?
O2 C10 H10A 110.2 . . ?
O2 C10 H10B 110.2 . . ?
H10A C10 H10B 108.5 . . ?
C24 C25 H25 120.6 . . ?
C26 C25 C24 118.9(2) . . ?
C26 C25 H25 120.6 . . ?
O3 C12 C13 123.5(2) . . ?
O3 C12 C11 113.3(2) . . ?
C13 C12 C11 123.2(2) . . ?
O1 C4 C3 109.5(2) . . ?
C5 C4 O1 128.5(2) . . ?
C5 C4 C3 122.0(2) . . ?
C14 C15 C16 117.1(2) . . ?
C14 C15 C17 120.7(2) . . ?
C16 C15 C17 122.2(2) . . ?
C14 C13 H13 122.2 . . ?
C12 C13 C14 115.6(2) . . ?
C12 C13 H13 122.2 . . ?
C1 C2 H2 121.8 . . ?
C3 C2 C1 116.4(2) . . ?
C3 C2 H2 121.8 . . ?
C18 C17 C15 116.2(2) . . ?
C18 C17 H17A 108.2 . . ?
C18 C17 H17B 108.2 . . ?
C15 C17 H17A 108.2 . . ?
C15 C17 H17B 108.2 . . ?
H17A C17 H17B 107.4 . . ?
C16 C11 C8 133.2(2) . . ?
C16 C11 C12 118.9(2) . . ?
C12 C11 C8 107.7(2) . . ?
C21 C26 H26 120.0 . . ?
C25 C26 C21 120.1(2) . . ?
C25 C26 H26 120.0 . . ?
C4 C5 H5 121.7 . . ?
C4 C5 C6 116.6(2) . . ?
C6 C5 H5 121.7 . . ?
C1 C6 C5 121.5(2) . . ?
C1 C6 H6 119.3 . . ?
C5 C6 H6 119.3 . . ?
C21 C22 H22 119.9 . . ?
C23 C22 C21 120.1(2) . . ?
C23 C22 H22 119.9 . . ?
C18 C19 H19A 120.0 . . ?
C18 C19 H19B 120.0 . . ?
H19A C19 H19B 120.0 . . ?
C24 C23 C22 119.1(2) . . ?
C24 C23 H23 120.4 . . ?
C22 C23 H23 120.4 . . ?
C8 C9 H9A 109.5 . . ?
C8 C9 H9B 109.5 . . ?
C8 C9 H9C 109.5 . . ?
H9A C9 H9B 109.5 . . ?
H9A C9 H9C 109.5 . . ?
H9B C9 H9C 109.5 . . ?

loop_
_geom_bond_atom_site_label_1
_geom_bond_atom_site_label_2
_geom_bond_distance
_geom_bond_site_symmetry_2
_geom_bond_publ_flag
Br1 C24 1.897(2) . ?
O3 C7 1.468(3) . ?
O3 C12 1.376(3) . ?
O5 C20 1.197(3) . ?
C21 C20 1.489(3) . ?
C21 C26 1.388(4) . ?
C21 C22 1.397(3) . ?
C24 C25 1.392(4) . ?
C24 C23 1.380(4) . ?
O1 C10 1.435(3) . ?
O1 C4 1.379(3) . ?
O4 C20 1.358(3) . ?
O4 C14 1.413(3) . ?
C1 C7 1.505(3) . ?
C1 C2 1.407(3) . ?
C1 C6 1.389(3) . ?
O2 C3 1.382(3) . ?
O2 C10 1.435(3) . ?
C14 C15 1.390(3) . ?
C14 C13 1.388(3) . ?
C7 H7 0.9800 . ?
C7 C8 1.553(3) . ?
C18 H18 0.9300 . ?
C18 C17 1.506(3) . ?
C18 C19 1.304(4) . ?
C3 C4 1.395(3) . ?
C3 C2 1.365(3) . ?
C8 H8 0.9800 . ?
C8 C11 1.517(3) . ?
C8 C9 1.525(3) . ?
C16 H16 0.9300 . ?
C16 C15 1.404(3) . ?
C16 C11 1.387(3) . ?
C10 H10A 0.9700 . ?
C10 H10B 0.9700 . ?
C25 H25 0.9300 . ?
C25 C26 1.387(4) . ?
C12 C13 1.382(3) . ?
C12 C11 1.389(3) . ?
C4 C5 1.364(3) . ?
C15 C17 1.512(3) . ?
C13 H13 0.9300 . ?
C2 H2 0.9300 . ?
C17 H17A 0.9700 . ?
C17 H17B 0.9700 . ?
C26 H26 0.9300 . ?
C5 H5 0.9300 . ?
C5 C6 1.402(3) . ?
C6 H6 0.9300 . ?
C22 H22 0.9300 . ?
C22 C23 1.381(4) . ?
C19 H19A 0.9300 . ?
C19 H19B 0.9300 . ?
C23 H23 0.9300 . ?
C9 H9A 0.9600 . ?
C9 H9B 0.9600 . ?
C9 H9C 0.9600 . ?

loop_
_geom_torsion_atom_site_label_1
_geom_torsion_atom_site_label_2
_geom_torsion_atom_site_label_3
_geom_torsion_atom_site_label_4
_geom_torsion
_geom_torsion_site_symmetry_1
_geom_torsion_site_symmetry_2
_geom_torsion_site_symmetry_3
_geom_torsion_site_symmetry_4
_geom_torsion_publ_flag
Br1 C24 C25 C26 178.6(2) . . . . ?
Br1 C24 C23 C22 -178.5(2) . . . . ?
O3 C7 C8 C11 -26.8(2) . . . . ?
O3 C7 C8 C9 -151.88(19) . . . . ?
O3 C12 C13 C14 -179.4(2) . . . . ?
O3 C12 C11 C8 -4.4(3) . . . . ?
O3 C12 C11 C16 179.3(2) . . . . ?
C21 C22 C23 C24 0.1(4) . . . . ?
C24 C25 C26 C21 -0.3(4) . . . . ?
O1 C4 C5 C6 178.7(2) . . . . ?
O4 C14 C15 C16 177.06(19) . . . . ?
O4 C14 C15 C17 -4.3(3) . . . . ?
O4 C14 C13 C12 -177.90(19) . . . . ?
C1 C7 C8 C11 -148.16(19) . . . . ?
C1 C7 C8 C9 86.7(2) . . . . ?
C20 C21 C26 C25 179.9(2) . . . . ?
C20 C21 C22 C23 -179.8(2) . . . . ?
C20 O4 C14 C15 97.3(2) . . . . ?
C20 O4 C14 C13 -84.9(3) . . . . ?
O2 C3 C4 O1 -0.2(3) . . . . ?
O2 C3 C4 C5 178.6(2) . . . . ?
O2 C3 C2 C1 -178.3(2) . . . . ?
C14 O4 C20 O5 7.0(4) . . . . ?
C14 O4 C20 C21 -172.95(19) . . . . ?
C14 C15 C17 C18 69.6(3) . . . . ?
C7 O3 C12 C13 166.9(2) . . . . ?
C7 O3 C12 C11 -13.7(2) . . . . ?
C7 C1 C2 C3 -178.5(2) . . . . ?
C7 C1 C6 C5 177.9(2) . . . . ?
C7 C8 C11 C16 -165.3(2) . . . . ?
C7 C8 C11 C12 19.1(2) . . . . ?
C3 O2 C10 O1 -17.9(3) . . . . ?
C3 C4 C5 C6 0.1(4) . . . . ?
C16 C15 C17 C18 -111.9(3) . . . . ?
C10 O1 C4 C3 -10.9(3) . . . . ?
C10 O1 C4 C5 170.4(3) . . . . ?
C10 O2 C3 C4 11.3(3) . . . . ?
C10 O2 C3 C2 -169.4(3) . . . . ?
C25 C24 C23 C22 1.0(4) . . . . ?
C12 O3 C7 C1 151.39(18) . . . . ?
C12 O3 C7 C8 25.6(2) . . . . ?
C4 O1 C10 O2 17.8(3) . . . . ?
C4 C3 C2 C1 1.0(4) . . . . ?
C4 C5 C6 C1 0.4(4) . . . . ?
C15 C14 C13 C12 -0.2(3) . . . . ?
C15 C16 C11 C8 -174.8(2) . . . . ?
C15 C16 C11 C12 0.4(3) . . . . ?
C13 C14 C15 C16 -0.6(3) . . . . ?
C13 C14 C15 C17 178.0(2) . . . . ?
C13 C12 C11 C8 175.0(2) . . . . ?
C13 C12 C11 C16 -1.3(3) . . . . ?
C2 C1 C7 O3 -40.9(3) . . . . ?
C2 C1 C7 C8 78.5(3) . . . . ?
C2 C1 C6 C5 -0.1(4) . . . . ?
C2 C3 C4 O1 -179.6(2) . . . . ?
C2 C3 C4 C5 -0.8(4) . . . . ?
C11 C16 C15 C14 0.5(3) . . . . ?
C11 C16 C15 C17 -178.1(2) . . . . ?
C11 C12 C13 C14 1.2(3) . . . . ?
C26 C21 C20 O5 -169.8(3) . . . . ?
C26 C21 C20 O4 10.1(3) . . . . ?
C26 C21 C22 C23 -1.2(4) . . . . ?
C6 C1 C7 O3 141.1(2) . . . . ?
C6 C1 C7 C8 -99.6(3) . . . . ?
C6 C1 C2 C3 -0.5(4) . . . . ?
C22 C21 C20 O5 8.7(4) . . . . ?
C22 C21 C20 O4 -171.3(2) . . . . ?
C22 C21 C26 C25 1.3(4) . . . . ?
C19 C18 C17 C15 9.8(4) . . . . ?
C23 C24 C25 C26 -0.8(4) . . . . ?
C9 C8 C11 C16 -42.9(4) . . . . ?
C9 C8 C11 C12 141.5(2) . . . . ?
